data_7134763
loop_
_publ_author_name
'Yoo, Dagyum'
'Brannan, Alexander C.'
'Lim, Soohyun'
'Lee, Heui Beom'
'Lee, Yunho'

_publ_section_title
;
 Reversible CO binding at a nickel complex supported by an ambiphilic PBiP
 tridentate ligand.
;
_journal_issue 61
_journal_name_full 'Chemical communications (Cambridge, England)'
_journal_page_first 11453
_journal_page_last 11456
_journal_paper_doi 10.1039/d5cc02850g
_journal_volume 61
_journal_year 2025
_chemical_formula_moiety 'C43 H72 Bi N3 Ni O P2'
_chemical_formula_sum 'C43 H72 Bi N3 Ni O P2'
_chemical_formula_weight 976.66
_chemical_properties_physical Air-sensitive,Moisture-sensitive
_space_group_crystal_system monoclinic
_space_group_IT_number 14
_space_group_name_Hall '-P 2yn'
_space_group_name_H-M_alt 'P 1 21/n 1'
_atom_sites_solution_hydrogens geom
_atom_sites_solution_primary dual
_audit_creation_date 2025-02-02
_audit_creation_method
;
Olex2 1.5
(compiled 2024.02.16 svn.r378c4104 for OlexSys, GUI svn.r6928)
;
_audit_update_record
;
2025-05-13 deposited with the CCDC.	2025-06-24 downloaded from the CCDC.
;
_cell_angle_alpha 90
_cell_angle_beta 92.171(2)
_cell_angle_gamma 90
_cell_formula_units_Z 4
_cell_length_a 13.6212(7)
_cell_length_b 20.8338(11)
_cell_length_c 16.5044(9)
_cell_measurement_reflns_used 9376
_cell_measurement_temperature 100.00
_cell_measurement_theta_max 34.11
_cell_measurement_theta_min 2.66
_cell_volume 4680.3(4)
_computing_cell_refinement 'SAINT V8.40B (?, 2016)'
_computing_data_reduction 'SAINT V8.40B (?, 2016)'
_computing_molecular_graphics 'Olex2 1.5 (Dolomanov et al., 2009)'
_computing_publication_material 'Olex2 1.5 (Dolomanov et al., 2009)'
_computing_structure_refinement 'SHELXL 2019/3 (Sheldrick, 2015)'
_computing_structure_solution 'SHELXT 2018/2 (Sheldrick, 2018)'
_diffrn_ambient_temperature 100.00
_diffrn_detector 'Bruker APEX2 area detector'
_diffrn_detector_area_resol_mean 7.9
_diffrn_detector_type 'CCD area detector'
_diffrn_measured_fraction_theta_full 0.999
_diffrn_measured_fraction_theta_max 0.977
_diffrn_measurement_device 'three-circle diffractometer'
_diffrn_radiation_monochromator 'mirror optics'
_diffrn_radiation_probe x-ray
_diffrn_radiation_type MoK\a
_diffrn_radiation_wavelength 0.71073
_diffrn_reflns_av_R_equivalents 0.0704
_diffrn_reflns_av_unetI/netI 0.0408
_diffrn_reflns_Laue_measured_fraction_full 0.999
_diffrn_reflns_Laue_measured_fraction_max 0.977
_diffrn_reflns_limit_h_max 21
_diffrn_reflns_limit_h_min -19
_diffrn_reflns_limit_k_max 30
_diffrn_reflns_limit_k_min -33
_diffrn_reflns_limit_l_max 26
_diffrn_reflns_limit_l_min -23
_diffrn_reflns_number 217694
_diffrn_reflns_point_group_measured_fraction_full 0.999
_diffrn_reflns_point_group_measured_fraction_max 0.977
_diffrn_reflns_theta_full 25.242
_diffrn_reflns_theta_max 34.638
_diffrn_reflns_theta_min 2.140
_diffrn_source 'microfocus sealed X-ray tube'
_diffrn_source_current 1.4
_diffrn_source_power 0.07
_diffrn_source_type 'Incoatec I\ms'
_diffrn_source_voltage 50.0
_diffrn_standards_number 0
_exptl_absorpt_coefficient_mu 4.258
_exptl_absorpt_correction_T_max 0.7468
_exptl_absorpt_correction_T_min 0.5177
_exptl_absorpt_correction_type multi-scan
_exptl_absorpt_process_details
;
SADABS-2016/2 (Bruker,2016/2) was used for absorption correction.
wR2(int) was 0.1283 before and 0.0803 after correction.
The Ratio of minimum to maximum transmission is 0.6932.
The \l/2 correction factor is Not present.
;
_exptl_crystal_colour 'metallic light orange'
_exptl_crystal_colour_lustre metallic
_exptl_crystal_colour_modifier light
_exptl_crystal_colour_primary orange
_exptl_crystal_density_diffrn 1.386
_exptl_crystal_description block
_exptl_crystal_F_000 2000
_exptl_crystal_size_max 0.348
_exptl_crystal_size_mid 0.329
_exptl_crystal_size_min 0.234
_refine_diff_density_max 3.672
_refine_diff_density_min -2.041
_refine_diff_density_rms 0.168
_refine_ls_extinction_coef 0.00265(9)
_refine_ls_extinction_expression Fc^*^=kFc[1+0.001xFc^2^\l^3^/sin(2\q)]^-1/4^
_refine_ls_extinction_method 'SHELXL-2019/2 (Sheldrick 2019)'
_refine_ls_goodness_of_fit_ref 1.131
_refine_ls_hydrogen_treatment constr
_refine_ls_matrix_type full
_refine_ls_number_parameters 479
_refine_ls_number_reflns 19594
_refine_ls_number_restraints 0
_refine_ls_restrained_S_all 1.131
_refine_ls_R_factor_all 0.0603
_refine_ls_R_factor_gt 0.0334
_refine_ls_shift/su_max 0.007
_refine_ls_shift/su_mean 0.000
_refine_ls_structure_factor_coef Fsqd
_refine_ls_weighting_details 'w=1/[\s^2^(Fo^2^)+(0.0193P)^2^+10.0410P] where P=(Fo^2^+2Fc^2^)/3'
_refine_ls_weighting_scheme calc
_refine_ls_wR_factor_gt 0.0639
_refine_ls_wR_factor_ref 0.0789
_reflns_Friedel_coverage 0.000
_reflns_number_gt 15494
_reflns_number_total 19594
_reflns_threshold_expression 'I > 2\s(I)'
_cod_data_source_file d5cc02850g2.cif
_cod_data_source_block ydg0615tempo
_cod_depositor_comments 'Adding full bibliography for 7134759--7134764.cif.'
_cod_database_code 7134763
_shelx_shelxl_version_number 2019/3
_shelx_space_group_comment
;
The symmetry employed for this shelxl refinement is uniquely defined
by the following loop, which should always be used as a source of
symmetry information in preference to the above space-group names.
They are only intended as comments.
;
_shelx_estimated_absorpt_t_max 0.436
_shelx_estimated_absorpt_t_min 0.319
_olex2_refinement_description
;
1. Fixed Uiso
 At 1.2 times of:
  All C(H) groups, All C(H,H) groups
 At 1.5 times of:
  All C(H,H,H) groups
2.a Ternary CH refined with riding coordinates:
 C31(H31), C25(H25), C28(H28), C22(H22)
2.b Secondary CH2 refined with riding coordinates:
 C14(H14A,H14B), C16(H16A,H16B), C15(H15A,H15B)
2.c Aromatic/amide H refined with riding coordinates:
 C12(H12), C9(H9), C3(H3), C10(H10), C11(H11), C5(H5), C4(H4), C6(H6)
2.d Idealised Me refined as rotating group:
 C20(H20A,H20B,H20C), C18(H18A,H18B,H18C), C32(H32A,H32B,H32C), C33(H33A,H33B,
 H33C), C19(H19A,H19B,H19C), C27(H27A,H27B,H27C), C21(H21A,H21B,H21C), C29(H29A,
 H29B,H29C), C37(H37A,H37B,H37C), C42(H42A,H42B,H42C), C23(H23A,H23B,H23C),
 C43(H43A,H43B,H43C), C36(H36A,H36B,H36C), C41(H41A,H41B,H41C), C30(H30A,H30B,
 H30C), C24(H24A,H24B,H24C), C38(H38A,H38B,H38C), C26(H26A,H26B,H26C)
;
_olex2_submission_special_instructions 'No special instructions were received'

loop_
_space_group_symop_operation_xyz
'x, y, z'
'-x+1/2, y+1/2, -z+1/2'
'-x, -y, -z'
'x-1/2, -y-1/2, z-1/2'

loop_
_atom_site_label
_atom_site_type_symbol
_atom_site_fract_x
_atom_site_fract_y
_atom_site_fract_z
_atom_site_U_iso_or_equiv
_atom_site_adp_type
_atom_site_occupancy
_atom_site_site_symmetry_order
_atom_site_calc_flag
_atom_site_refinement_flags_posn
_atom_site_refinement_flags_adp
_atom_site_refinement_flags_occupancy
_atom_site_disorder_assembly
_atom_site_disorder_group
Bi1 Bi 0.34866(2) 0.63230(2) 0.26606(2) 0.01428(3) Uani 1 1 d . . . . .
C13 C 0.61911(18) 0.60528(13) 0.34327(15) 0.0201(4) Uani 1 1 d . . . . .
C17 C 0.61815(18) 0.63837(12) 0.19388(15) 0.0188(4) Uani 1 1 d . . . . .
C31 C -0.00707(18) 0.61656(12) 0.17022(15) 0.0186(4) Uani 1 1 d . . . . .
H31 H -0.046644 0.639123 0.211342 0.022 Uiso 1 1 calc R U . . .
C8 C 0.19427(17) 0.60312(11) 0.11688(14) 0.0169(4) Uani 1 1 d . . . . .
C14 C 0.70145(19) 0.65428(14) 0.35982(16) 0.0234(5) Uani 1 1 d . . . . .
H14A H 0.671935 0.695879 0.374645 0.028 Uiso 1 1 calc R U . . .
H14B H 0.743117 0.639502 0.406606 0.028 Uiso 1 1 calc R U . . .
C20 C 0.6579(2) 0.57773(15) 0.15305(18) 0.0279(6) Uani 1 1 d . . . . .
H20A H 0.715018 0.561606 0.184684 0.042 Uiso 1 1 calc R U . . .
H20B H 0.677311 0.588272 0.098054 0.042 Uiso 1 1 calc R U . . .
H20C H 0.606598 0.544726 0.150426 0.042 Uiso 1 1 calc R U . . .
C1 C 0.29591(18) 0.54620(11) 0.33616(14) 0.0171(4) Uani 1 1 d . . . . .
C16 C 0.70126(19) 0.68594(13) 0.21522(16) 0.0234(5) Uani 1 1 d . . . . .
H16A H 0.742462 0.691319 0.167542 0.028 Uiso 1 1 calc R U . . .
H16B H 0.672320 0.728235 0.227629 0.028 Uiso 1 1 calc R U . . .
C2 C 0.21644(18) 0.55093(11) 0.38754(14) 0.0171(4) Uani 1 1 d . . . . .
C18 C 0.5479(2) 0.60913(15) 0.41294(16) 0.0270(5) Uani 1 1 d . . . . .
H18A H 0.516634 0.651496 0.412883 0.040 Uiso 1 1 calc R U . . .
H18B H 0.584160 0.602451 0.464672 0.040 Uiso 1 1 calc R U . . .
H18C H 0.497397 0.575893 0.405763 0.040 Uiso 1 1 calc R U . . .
C12 C 0.34702(19) 0.54451(12) 0.10921(15) 0.0202(4) Uani 1 1 d . . . . .
H12 H 0.410174 0.534040 0.131821 0.024 Uiso 1 1 calc R U . . .
C32 C -0.0713(2) 0.61620(15) 0.09215(18) 0.0271(5) Uani 1 1 d . . . . .
H32A H -0.073837 0.659537 0.069080 0.041 Uiso 1 1 calc R U . . .
H32B H -0.137864 0.602249 0.104281 0.041 Uiso 1 1 calc R U . . .
H32C H -0.043345 0.586579 0.053067 0.041 Uiso 1 1 calc R U . . .
C33 C 0.0070(2) 0.54805(13) 0.20218(18) 0.0270(5) Uani 1 1 d . . . . .
H33A H 0.031173 0.520653 0.158971 0.040 Uiso 1 1 calc R U . . .
H33B H -0.055925 0.531403 0.219952 0.040 Uiso 1 1 calc R U . . .
H33C H 0.054821 0.548246 0.248076 0.040 Uiso 1 1 calc R U . . .
C25 C 0.0556(2) 0.61587(14) 0.46276(16) 0.0241(5) Uani 1 1 d . . . . .
H25 H 0.074029 0.582969 0.504755 0.029 Uiso 1 1 calc R U . . .
C9 C 0.16468(19) 0.57662(12) 0.04138(15) 0.0206(5) Uani 1 1 d . . . . .
H9 H 0.102844 0.588293 0.017185 0.025 Uiso 1 1 calc R U . . .
C34 C 0.04243(18) 0.74626(12) 0.31604(14) 0.0183(4) Uani 1 1 d . . . . .
C19 C 0.6601(2) 0.53667(14) 0.34120(19) 0.0296(6) Uani 1 1 d . . . . .
H19A H 0.609440 0.507564 0.318842 0.044 Uiso 1 1 calc R U . . .
H19B H 0.679559 0.523122 0.396348 0.044 Uiso 1 1 calc R U . . .
H19C H 0.717387 0.535541 0.307071 0.044 Uiso 1 1 calc R U . . .
C27 C -0.0256(2) 0.58760(16) 0.40735(17) 0.0292(6) Uani 1 1 d . . . . .
H27A H -0.084620 0.580775 0.438385 0.044 Uiso 1 1 calc R U . . .
H27B H -0.003644 0.546518 0.385490 0.044 Uiso 1 1 calc R U . . .
H27C H -0.040631 0.617373 0.362614 0.044 Uiso 1 1 calc R U . . .
C21 C 0.5458(2) 0.67095(15) 0.13334(16) 0.0274(6) Uani 1 1 d . . . . .
H21A H 0.494300 0.640395 0.116412 0.041 Uiso 1 1 calc R U . . .
H21B H 0.580936 0.685113 0.085797 0.041 Uiso 1 1 calc R U . . .
H21C H 0.515947 0.708142 0.159159 0.041 Uiso 1 1 calc R U . . .
C3 C 0.18528(19) 0.49534(12) 0.42749(15) 0.0215(5) Uani 1 1 d . . . . .
H3 H 0.131610 0.497748 0.462489 0.026 Uiso 1 1 calc R U . . .
C10 C 0.2242(2) 0.53378(13) 0.00172(15) 0.0217(5) Uani 1 1 d . . . . .
H10 H 0.202672 0.515897 -0.048845 0.026 Uiso 1 1 calc R U . . .
C29 C 0.0246(2) 0.77316(13) 0.11837(16) 0.0244(5) Uani 1 1 d . . . . .
H29A H -0.037233 0.752085 0.131248 0.037 Uiso 1 1 calc R U . . .
H29B H 0.012798 0.803213 0.073364 0.037 Uiso 1 1 calc R U . . .
H29C H 0.050300 0.796631 0.166059 0.037 Uiso 1 1 calc R U . . .
C11 C 0.3153(2) 0.51705(12) 0.03602(16) 0.0216(5) Uani 1 1 d . . . . .
H11 H 0.355722 0.487012 0.009630 0.026 Uiso 1 1 calc R U . . .
C28 C 0.09927(19) 0.72254(12) 0.09409(14) 0.0189(4) Uani 1 1 d . . . . .
H28 H 0.074710 0.702160 0.042338 0.023 Uiso 1 1 calc R U . . .
C22 C 0.2617(2) 0.66107(13) 0.47942(15) 0.0218(5) Uani 1 1 d . . . . .
H22 H 0.325997 0.657792 0.452408 0.026 Uiso 1 1 calc R U . . .
C37 C -0.1388(2) 0.81947(15) 0.4241(2) 0.0338(7) Uani 1 1 d . . . . .
H37A H -0.182633 0.784896 0.404955 0.051 Uiso 1 1 calc R U . . .
H37B H -0.178090 0.856246 0.440820 0.051 Uiso 1 1 calc R U . . .
H37C H -0.098005 0.804235 0.470329 0.051 Uiso 1 1 calc R U . . .
C42 C 0.4297(3) 0.86853(16) 0.2437(2) 0.0340(7) Uani 1 1 d . . . . .
H42A H 0.486492 0.895931 0.257282 0.051 Uiso 1 1 calc R U . . .
H42B H 0.379630 0.893620 0.213612 0.051 Uiso 1 1 calc R U . . .
H42C H 0.450481 0.832478 0.210283 0.051 Uiso 1 1 calc R U . . .
C23 C 0.2727(3) 0.61968(16) 0.5559(2) 0.0386(8) Uani 1 1 d . . . . .
H23A H 0.212723 0.622791 0.586695 0.058 Uiso 1 1 calc R U . . .
H23B H 0.328824 0.634892 0.589445 0.058 Uiso 1 1 calc R U . . .
H23C H 0.283416 0.574875 0.540485 0.058 Uiso 1 1 calc R U . . .
C43 C 0.4642(2) 0.80328(15) 0.36935(19) 0.0319(6) Uani 1 1 d . . . . .
H43A H 0.486831 0.768133 0.335299 0.048 Uiso 1 1 calc R U . . .
H43B H 0.435128 0.785541 0.417949 0.048 Uiso 1 1 calc R U . . .
H43C H 0.519968 0.830786 0.385326 0.048 Uiso 1 1 calc R U . . .
C36 C -0.0001(3) 0.89068(17) 0.3857(3) 0.0432(8) Uani 1 1 d . . . . .
H36A H 0.040296 0.873449 0.430963 0.065 Uiso 1 1 calc R U . . .
H36B H -0.035985 0.928511 0.403814 0.065 Uiso 1 1 calc R U . . .
H36C H 0.042169 0.902856 0.341458 0.065 Uiso 1 1 calc R U . . .
C41 C 0.3470(3) 0.89711(14) 0.3731(2) 0.0351(7) Uani 1 1 d . . . . .
H41A H 0.401201 0.924839 0.392085 0.053 Uiso 1 1 calc R U . . .
H41B H 0.314452 0.878940 0.419813 0.053 Uiso 1 1 calc R U . . .
H41C H 0.299525 0.922367 0.340318 0.053 Uiso 1 1 calc R U . . .
C15 C 0.76582(19) 0.66426(14) 0.28716(17) 0.0247(5) Uani 1 1 d . . . . .
H15A H 0.816460 0.697150 0.300116 0.030 Uiso 1 1 calc R U . . .
H15B H 0.799446 0.623661 0.273962 0.030 Uiso 1 1 calc R U . . .
C7 C 0.28710(18) 0.58738(11) 0.14997(14) 0.0167(4) Uani 1 1 d . . . . .
C30 C 0.1988(2) 0.75366(13) 0.07919(16) 0.0244(5) Uani 1 1 d . . . . .
H30A H 0.224104 0.774008 0.129268 0.037 Uiso 1 1 calc R U . . .
H30B H 0.190805 0.786144 0.036504 0.037 Uiso 1 1 calc R U . . .
H30C H 0.245122 0.720737 0.062252 0.037 Uiso 1 1 calc R U . . .
C39 C 0.24592(18) 0.76020(12) 0.29722(14) 0.0184(4) Uani 1 1 d . . . . .
C5 C 0.3116(2) 0.43316(13) 0.36633(18) 0.0256(5) Uani 1 1 d . . . . .
H5 H 0.343971 0.393292 0.359189 0.031 Uiso 1 1 calc R U . . .
C24 C 0.2507(2) 0.73177(13) 0.50183(17) 0.0268(5) Uani 1 1 d . . . . .
H24A H 0.233591 0.756664 0.452925 0.040 Uiso 1 1 calc R U . . .
H24B H 0.312801 0.747638 0.526146 0.040 Uiso 1 1 calc R U . . .
H24C H 0.198616 0.736370 0.540792 0.040 Uiso 1 1 calc R U . . .
C35 C -0.0730(2) 0.83981(13) 0.35572(17) 0.0247(5) Uani 1 1 d . . . . .
C4 C 0.2320(2) 0.43703(12) 0.41637(16) 0.0239(5) Uani 1 1 d . . . . .
H4 H 0.209593 0.399670 0.443009 0.029 Uiso 1 1 calc R U . . .
C38 C -0.1340(3) 0.86282(19) 0.2822(2) 0.0486(10) Uani 1 1 d . . . . .
H38A H -0.090218 0.875123 0.239036 0.073 Uiso 1 1 calc R U . . .
H38B H -0.173417 0.899969 0.297347 0.073 Uiso 1 1 calc R U . . .
H38C H -0.177545 0.828189 0.262861 0.073 Uiso 1 1 calc R U . . .
C6 C 0.34362(19) 0.48770(12) 0.32675(16) 0.0216(5) Uani 1 1 d . . . . .
H6 H 0.398474 0.485073 0.293025 0.026 Uiso 1 1 calc R U . . .
C26 C 0.0185(2) 0.67525(16) 0.50633(19) 0.0334(7) Uani 1 1 d . . . . .
H26A H 0.065206 0.686886 0.550509 0.050 Uiso 1 1 calc R U . . .
H26B H -0.045700 0.666004 0.528569 0.050 Uiso 1 1 calc R U . . .
H26C H 0.012087 0.710984 0.467870 0.050 Uiso 1 1 calc R U . . .
C40 C 0.3870(2) 0.84289(13) 0.32171(16) 0.0233(5) Uani 1 1 d . . . . .
N3 N 0.30545(17) 0.80045(11) 0.30030(14) 0.0223(4) Uani 1 1 d . . . . .
N1 N 0.56336(15) 0.62625(9) 0.26855(12) 0.0152(4) Uani 1 1 d . . . . .
N2 N -0.01713(16) 0.78409(11) 0.33147(13) 0.0215(4) Uani 1 1 d . . . . .
Ni1 Ni 0.15204(2) 0.69609(2) 0.29525(2) 0.01435(6) Uani 1 1 d . . . . .
O1 O 0.48881(12) 0.57874(8) 0.24924(11) 0.0177(3) Uani 1 1 d . . . . .
P1 P 0.11464(4) 0.65832(3) 0.17242(4) 0.01422(10) Uani 1 1 d . . . . .
P2 P 0.16659(5) 0.63225(3) 0.40234(4) 0.01567(11) Uani 1 1 d . . . . .

loop_
_atom_site_aniso_label
_atom_site_aniso_U_11
_atom_site_aniso_U_22
_atom_site_aniso_U_33
_atom_site_aniso_U_23
_atom_site_aniso_U_13
_atom_site_aniso_U_12
Bi1 0.01375(5) 0.01399(4) 0.01517(4) -0.00037(3) 0.00136(3) 0.00015(3)
C13 0.0179(11) 0.0248(12) 0.0177(10) 0.0019(9) -0.0004(8) 0.0018(9)
C17 0.0162(10) 0.0256(12) 0.0147(10) -0.0018(8) 0.0017(8) -0.0028(9)
C31 0.0162(10) 0.0191(10) 0.0208(11) -0.0038(9) 0.0044(8) -0.0003(8)
C8 0.0173(10) 0.0164(10) 0.0170(10) -0.0013(8) 0.0018(8) -0.0015(8)
C14 0.0185(11) 0.0313(13) 0.0201(11) -0.0021(10) -0.0036(9) -0.0008(10)
C20 0.0228(12) 0.0340(14) 0.0276(13) -0.0109(11) 0.0083(10) -0.0061(11)
C1 0.0175(10) 0.0158(10) 0.0179(10) 0.0009(8) 0.0005(8) 0.0006(8)
C16 0.0202(11) 0.0270(12) 0.0232(12) 0.0007(10) 0.0033(9) -0.0057(10)
C2 0.0187(10) 0.0165(10) 0.0161(10) 0.0017(8) -0.0004(8) -0.0003(8)
C18 0.0256(13) 0.0376(15) 0.0176(11) 0.0035(10) 0.0003(10) 0.0006(11)
C12 0.0197(11) 0.0192(11) 0.0218(11) -0.0022(9) 0.0028(9) 0.0014(9)
C32 0.0182(12) 0.0345(14) 0.0284(13) -0.0045(11) -0.0025(10) -0.0041(10)
C33 0.0288(14) 0.0211(12) 0.0315(14) 0.0027(10) 0.0063(11) -0.0051(10)
C25 0.0233(12) 0.0303(13) 0.0191(11) 0.0053(10) 0.0065(9) 0.0050(10)
C9 0.0199(11) 0.0232(11) 0.0186(11) -0.0023(9) -0.0001(9) -0.0018(9)
C34 0.0191(11) 0.0209(11) 0.0149(10) 0.0008(8) 0.0010(8) -0.0003(9)
C19 0.0280(14) 0.0244(13) 0.0360(15) 0.0055(11) -0.0037(11) 0.0061(11)
C27 0.0188(12) 0.0433(16) 0.0259(13) 0.0116(12) 0.0053(10) -0.0026(11)
C21 0.0264(13) 0.0354(14) 0.0201(12) 0.0076(11) -0.0016(10) -0.0086(11)
C3 0.0230(12) 0.0215(11) 0.0201(11) 0.0017(9) 0.0031(9) -0.0002(9)
C10 0.0245(12) 0.0227(11) 0.0181(11) -0.0044(9) 0.0025(9) -0.0035(9)
C29 0.0291(13) 0.0203(11) 0.0236(12) 0.0045(9) -0.0010(10) 0.0048(10)
C11 0.0244(12) 0.0194(11) 0.0216(11) -0.0044(9) 0.0063(9) 0.0003(9)
C28 0.0223(11) 0.0199(11) 0.0146(10) 0.0020(8) -0.0003(8) -0.0008(9)
C22 0.0243(12) 0.0233(12) 0.0176(11) -0.0016(9) -0.0030(9) 0.0015(9)
C37 0.0304(15) 0.0309(15) 0.0413(17) -0.0076(13) 0.0157(13) 0.0025(12)
C42 0.0349(16) 0.0377(17) 0.0294(14) 0.0072(12) 0.0008(12) -0.0119(13)
C23 0.057(2) 0.0307(15) 0.0267(14) 0.0040(12) -0.0159(14) 0.0000(14)
C43 0.0286(14) 0.0332(15) 0.0333(15) 0.0043(12) -0.0086(12) -0.0048(12)
C36 0.0450(19) 0.0280(15) 0.057(2) -0.0126(15) 0.0135(17) -0.0055(14)
C41 0.0463(18) 0.0213(13) 0.0375(16) -0.0057(12) 0.0015(14) -0.0054(12)
C15 0.0174(11) 0.0306(13) 0.0262(12) -0.0057(10) 0.0008(9) -0.0041(10)
C7 0.0178(10) 0.0158(10) 0.0165(10) -0.0010(8) 0.0017(8) -0.0003(8)
C30 0.0293(13) 0.0217(11) 0.0226(12) 0.0034(9) 0.0084(10) -0.0038(10)
C39 0.0204(11) 0.0179(10) 0.0168(10) 0.0000(8) 0.0011(8) 0.0040(8)
C5 0.0276(13) 0.0171(11) 0.0323(14) 0.0004(10) 0.0026(11) 0.0032(10)
C24 0.0354(15) 0.0243(12) 0.0205(12) -0.0044(10) -0.0013(10) -0.0015(11)
C35 0.0249(13) 0.0209(12) 0.0285(13) -0.0023(10) 0.0044(10) 0.0066(10)
C4 0.0295(13) 0.0172(11) 0.0250(12) 0.0040(9) 0.0013(10) -0.0014(10)
C38 0.056(2) 0.048(2) 0.0414(19) 0.0024(16) -0.0049(17) 0.0287(18)
C6 0.0207(11) 0.0194(11) 0.0250(12) 0.0018(9) 0.0042(9) 0.0014(9)
C26 0.0365(16) 0.0356(15) 0.0292(14) 0.0039(12) 0.0165(12) 0.0084(13)
C40 0.0259(13) 0.0211(12) 0.0227(12) 0.0000(9) -0.0019(10) -0.0068(10)
N3 0.0224(10) 0.0190(10) 0.0254(11) -0.0004(8) -0.0012(8) -0.0017(8)
N1 0.0136(8) 0.0170(9) 0.0148(8) 0.0010(7) 0.0004(7) -0.0020(7)
N2 0.0221(10) 0.0211(10) 0.0214(10) -0.0003(8) 0.0039(8) 0.0037(8)
Ni1 0.01486(13) 0.01474(13) 0.01347(12) -0.00011(10) 0.00100(10) 0.00125(10)
O1 0.0142(7) 0.0172(8) 0.0218(8) -0.0010(6) 0.0014(6) -0.0010(6)
P1 0.0141(2) 0.0148(3) 0.0137(2) 0.00033(19) 0.00065(19) -0.0001(2)
P2 0.0170(3) 0.0168(3) 0.0132(2) 0.0010(2) 0.0017(2) 0.0018(2)

loop_
_atom_type_symbol
_atom_type_description
_atom_type_scat_dispersion_real
_atom_type_scat_dispersion_imag
_atom_type_scat_source
C C 0.0033 0.0016 'International Tables Vol C Tables 4.2.6.8 and 6.1.1.4'
H H 0.0000 0.0000 'International Tables Vol C Tables 4.2.6.8 and 6.1.1.4'
Bi Bi -4.1077 10.2566 'International Tables Vol C Tables 4.2.6.8 and 6.1.1.4'
N N 0.0061 0.0033 'International Tables Vol C Tables 4.2.6.8 and 6.1.1.4'
Ni Ni 0.3393 1.1124 'International Tables Vol C Tables 4.2.6.8 and 6.1.1.4'
O O 0.0106 0.0060 'International Tables Vol C Tables 4.2.6.8 and 6.1.1.4'
P P 0.1023 0.0942 'International Tables Vol C Tables 4.2.6.8 and 6.1.1.4'

loop_
_geom_angle_atom_site_label_1
_geom_angle_atom_site_label_2
_geom_angle_atom_site_label_3
_geom_angle
_geom_angle_site_symmetry_1
_geom_angle_site_symmetry_3
_geom_angle_publ_flag
C1 Bi1 Ni1 88.10(6) . . ?
C7 Bi1 C1 89.45(8) . . ?
C7 Bi1 Ni1 90.83(6) . . ?
O1 Bi1 C1 87.54(7) . . ?
O1 Bi1 C7 88.81(7) . . ?
O1 Bi1 Ni1 175.63(4) . . ?
C14 C13 C18 108.1(2) . . ?
C14 C13 C19 111.1(2) . . ?
C18 C13 C19 107.8(2) . . ?
N1 C13 C14 107.4(2) . . ?
N1 C13 C18 106.8(2) . . ?
N1 C13 C19 115.4(2) . . ?
C16 C17 C20 111.2(2) . . ?
C21 C17 C20 107.8(2) . . ?
C21 C17 C16 108.3(2) . . ?
N1 C17 C20 114.8(2) . . ?
N1 C17 C16 107.98(19) . . ?
N1 C17 C21 106.5(2) . . ?
C32 C31 H31 105.6 . . ?
C32 C31 C33 110.2(2) . . ?
C32 C31 P1 119.77(19) . . ?
C33 C31 H31 105.6 . . ?
C33 C31 P1 109.11(18) . . ?
P1 C31 H31 105.6 . . ?
C9 C8 P1 121.96(19) . . ?
C7 C8 C9 118.6(2) . . ?
C7 C8 P1 119.46(17) . . ?
C13 C14 H14A 109.0 . . ?
C13 C14 H14B 109.0 . . ?
H14A C14 H14B 107.8 . . ?
C15 C14 C13 112.9(2) . . ?
C15 C14 H14A 109.0 . . ?
C15 C14 H14B 109.0 . . ?
C17 C20 H20A 109.5 . . ?
C17 C20 H20B 109.5 . . ?
C17 C20 H20C 109.5 . . ?
H20A C20 H20B 109.5 . . ?
H20A C20 H20C 109.5 . . ?
H20B C20 H20C 109.5 . . ?
C2 C1 Bi1 121.30(17) . . ?
C6 C1 Bi1 118.52(17) . . ?
C6 C1 C2 120.2(2) . . ?
C17 C16 H16A 109.0 . . ?
C17 C16 H16B 109.0 . . ?
H16A C16 H16B 107.8 . . ?
C15 C16 C17 112.8(2) . . ?
C15 C16 H16A 109.0 . . ?
C15 C16 H16B 109.0 . . ?
C1 C2 C3 118.6(2) . . ?
C1 C2 P2 116.14(17) . . ?
C3 C2 P2 125.11(19) . . ?
C13 C18 H18A 109.5 . . ?
C13 C18 H18B 109.5 . . ?
C13 C18 H18C 109.5 . . ?
H18A C18 H18B 109.5 . . ?
H18A C18 H18C 109.5 . . ?
H18B C18 H18C 109.5 . . ?
C11 C12 H12 119.6 . . ?
C11 C12 C7 120.8(2) . . ?
C7 C12 H12 119.6 . . ?
C31 C32 H32A 109.5 . . ?
C31 C32 H32B 109.5 . . ?
C31 C32 H32C 109.5 . . ?
H32A C32 H32B 109.5 . . ?
H32A C32 H32C 109.5 . . ?
H32B C32 H32C 109.5 . . ?
C31 C33 H33A 109.5 . . ?
C31 C33 H33B 109.5 . . ?
C31 C33 H33C 109.5 . . ?
H33A C33 H33B 109.5 . . ?
H33A C33 H33C 109.5 . . ?
H33B C33 H33C 109.5 . . ?
C27 C25 H25 107.9 . . ?
C27 C25 C26 110.4(2) . . ?
C27 C25 P2 109.42(18) . . ?
C26 C25 H25 107.9 . . ?
C26 C25 P2 113.1(2) . . ?
P2 C25 H25 107.9 . . ?
C8 C9 H9 119.4 . . ?
C10 C9 C8 121.2(2) . . ?
C10 C9 H9 119.4 . . ?
N2 C34 Ni1 170.9(2) . . ?
C13 C19 H19A 109.5 . . ?
C13 C19 H19B 109.5 . . ?
C13 C19 H19C 109.5 . . ?
H19A C19 H19B 109.5 . . ?
H19A C19 H19C 109.5 . . ?
H19B C19 H19C 109.5 . . ?
C25 C27 H27A 109.5 . . ?
C25 C27 H27B 109.5 . . ?
C25 C27 H27C 109.5 . . ?
H27A C27 H27B 109.5 . . ?
H27A C27 H27C 109.5 . . ?
H27B C27 H27C 109.5 . . ?
C17 C21 H21A 109.5 . . ?
C17 C21 H21B 109.5 . . ?
C17 C21 H21C 109.5 . . ?
H21A C21 H21B 109.5 . . ?
H21A C21 H21C 109.5 . . ?
H21B C21 H21C 109.5 . . ?
C2 C3 H3 119.6 . . ?
C4 C3 C2 120.7(2) . . ?
C4 C3 H3 119.6 . . ?
C9 C10 H10 120.1 . . ?
C9 C10 C11 119.9(2) . . ?
C11 C10 H10 120.1 . . ?
H29A C29 H29B 109.5 . . ?
H29A C29 H29C 109.5 . . ?
H29B C29 H29C 109.5 . . ?
C28 C29 H29A 109.5 . . ?
C28 C29 H29B 109.5 . . ?
C28 C29 H29C 109.5 . . ?
C12 C11 H11 120.2 . . ?
C10 C11 C12 119.6(2) . . ?
C10 C11 H11 120.2 . . ?
C29 C28 H28 108.2 . . ?
C29 C28 C30 110.6(2) . . ?
C29 C28 P1 111.78(17) . . ?
C30 C28 H28 108.2 . . ?
C30 C28 P1 109.76(17) . . ?
P1 C28 H28 108.2 . . ?
C23 C22 H22 105.6 . . ?
C23 C22 P2 114.9(2) . . ?
C24 C22 H22 105.6 . . ?
C24 C22 C23 110.5(2) . . ?
C24 C22 P2 113.61(19) . . ?
P2 C22 H22 105.6 . . ?
H37A C37 H37B 109.5 . . ?
H37A C37 H37C 109.5 . . ?
H37B C37 H37C 109.5 . . ?
C35 C37 H37A 109.5 . . ?
C35 C37 H37B 109.5 . . ?
C35 C37 H37C 109.5 . . ?
H42A C42 H42B 109.5 . . ?
H42A C42 H42C 109.5 . . ?
H42B C42 H42C 109.5 . . ?
C40 C42 H42A 109.5 . . ?
C40 C42 H42B 109.5 . . ?
C40 C42 H42C 109.5 . . ?
C22 C23 H23A 109.5 . . ?
C22 C23 H23B 109.5 . . ?
C22 C23 H23C 109.5 . . ?
H23A C23 H23B 109.5 . . ?
H23A C23 H23C 109.5 . . ?
H23B C23 H23C 109.5 . . ?
H43A C43 H43B 109.5 . . ?
H43A C43 H43C 109.5 . . ?
H43B C43 H43C 109.5 . . ?
C40 C43 H43A 109.5 . . ?
C40 C43 H43B 109.5 . . ?
C40 C43 H43C 109.5 . . ?
H36A C36 H36B 109.5 . . ?
H36A C36 H36C 109.5 . . ?
H36B C36 H36C 109.5 . . ?
C35 C36 H36A 109.5 . . ?
C35 C36 H36B 109.5 . . ?
C35 C36 H36C 109.5 . . ?
H41A C41 H41B 109.5 . . ?
H41A C41 H41C 109.5 . . ?
H41B C41 H41C 109.5 . . ?
C40 C41 H41A 109.5 . . ?
C40 C41 H41B 109.5 . . ?
C40 C41 H41C 109.5 . . ?
C14 C15 H15A 109.9 . . ?
C14 C15 H15B 109.9 . . ?
C16 C15 C14 108.8(2) . . ?
C16 C15 H15A 109.9 . . ?
C16 C15 H15B 109.9 . . ?
H15A C15 H15B 108.3 . . ?
C8 C7 Bi1 122.29(17) . . ?
C8 C7 C12 119.8(2) . . ?
C12 C7 Bi1 117.81(17) . . ?
C28 C30 H30A 109.5 . . ?
C28 C30 H30B 109.5 . . ?
C28 C30 H30C 109.5 . . ?
H30A C30 H30B 109.5 . . ?
H30A C30 H30C 109.5 . . ?
H30B C30 H30C 109.5 . . ?
N3 C39 Ni1 178.5(2) . . ?
C4 C5 H5 120.1 . . ?
C6 C5 H5 120.1 . . ?
C6 C5 C4 119.9(2) . . ?
C22 C24 H24A 109.5 . . ?
C22 C24 H24B 109.5 . . ?
C22 C24 H24C 109.5 . . ?
H24A C24 H24B 109.5 . . ?
H24A C24 H24C 109.5 . . ?
H24B C24 H24C 109.5 . . ?
C36 C35 C37 110.3(3) . . ?
C36 C35 C38 111.7(3) . . ?
C38 C35 C37 111.0(3) . . ?
N2 C35 C37 108.1(2) . . ?
N2 C35 C36 107.7(2) . . ?
N2 C35 C38 107.9(2) . . ?
C3 C4 C5 120.1(2) . . ?
C3 C4 H4 119.9 . . ?
C5 C4 H4 119.9 . . ?
C35 C38 H38A 109.5 . . ?
C35 C38 H38B 109.5 . . ?
C35 C38 H38C 109.5 . . ?
H38A C38 H38B 109.5 . . ?
H38A C38 H38C 109.5 . . ?
H38B C38 H38C 109.5 . . ?
C1 C6 H6 119.8 . . ?
C5 C6 C1 120.5(2) . . ?
C5 C6 H6 119.8 . . ?
C25 C26 H26A 109.5 . . ?
C25 C26 H26B 109.5 . . ?
C25 C26 H26C 109.5 . . ?
H26A C26 H26B 109.5 . . ?
H26A C26 H26C 109.5 . . ?
H26B C26 H26C 109.5 . . ?
C42 C40 C43 110.2(3) . . ?
C41 C40 C42 111.4(2) . . ?
C41 C40 C43 111.5(2) . . ?
N3 C40 C42 108.7(2) . . ?
N3 C40 C43 107.5(2) . . ?
N3 C40 C41 107.4(2) . . ?
C39 N3 C40 166.4(3) . . ?
C17 N1 C13 118.69(19) . . ?
O1 N1 C13 108.29(17) . . ?
O1 N1 C17 107.72(17) . . ?
C34 N2 C35 167.5(3) . . ?
C34 Ni1 Bi1 171.47(8) . . ?
C34 Ni1 P1 102.09(8) . . ?
C34 Ni1 P2 103.75(8) . . ?
C39 Ni1 Bi1 72.91(7) . . ?
C39 Ni1 C34 98.62(11) . . ?
C39 Ni1 P1 114.06(8) . . ?
C39 Ni1 P2 112.26(8) . . ?
P1 Ni1 Bi1 82.724(18) . . ?
P2 Ni1 Bi1 79.131(18) . . ?
P2 Ni1 P1 121.82(3) . . ?
N1 O1 Bi1 103.11(12) . . ?
C31 P1 Ni1 110.83(8) . . ?
C8 P1 C31 103.72(11) . . ?
C8 P1 C28 98.92(11) . . ?
C8 P1 Ni1 123.77(8) . . ?
C28 P1 C31 104.11(11) . . ?
C28 P1 Ni1 113.26(8) . . ?
C2 P2 C25 102.22(12) . . ?
C2 P2 C22 97.77(11) . . ?
C2 P2 Ni1 117.91(8) . . ?
C25 P2 C22 104.31(12) . . ?
C25 P2 Ni1 118.98(9) . . ?
C22 P2 Ni1 112.76(9) . . ?

loop_
_geom_bond_atom_site_label_1
_geom_bond_atom_site_label_2
_geom_bond_distance
_geom_bond_site_symmetry_2
_geom_bond_publ_flag
Bi1 C1 2.266(2) . ?
Bi1 C7 2.265(2) . ?
Bi1 Ni1 3.0445(3) . ?
Bi1 O1 2.2376(17) . ?
C13 C14 1.533(4) . ?
C13 C18 1.534(4) . ?
C13 C19 1.535(4) . ?
C13 N1 1.489(3) . ?
C17 C20 1.540(4) . ?
C17 C16 1.535(4) . ?
C17 C21 1.535(4) . ?
C17 N1 1.486(3) . ?
C31 H31 1.0000 . ?
C31 C32 1.530(4) . ?
C31 C33 1.531(4) . ?
C31 P1 1.871(3) . ?
C8 C9 1.408(3) . ?
C8 C7 1.397(3) . ?
C8 P1 1.848(2) . ?
C14 H14A 0.9900 . ?
C14 H14B 0.9900 . ?
C14 C15 1.526(4) . ?
C20 H20A 0.9800 . ?
C20 H20B 0.9800 . ?
C20 H20C 0.9800 . ?
C1 C2 1.404(3) . ?
C1 C6 1.393(3) . ?
C16 H16A 0.9900 . ?
C16 H16B 0.9900 . ?
C16 C15 1.519(4) . ?
C2 C3 1.406(3) . ?
C2 P2 1.845(2) . ?
C18 H18A 0.9800 . ?
C18 H18B 0.9800 . ?
C18 H18C 0.9800 . ?
C12 H12 0.9500 . ?
C12 C11 1.391(4) . ?
C12 C7 1.399(3) . ?
C32 H32A 0.9800 . ?
C32 H32B 0.9800 . ?
C32 H32C 0.9800 . ?
C33 H33A 0.9800 . ?
C33 H33B 0.9800 . ?
C33 H33C 0.9800 . ?
C25 H25 1.0000 . ?
C25 C27 1.526(4) . ?
C25 C26 1.527(4) . ?
C25 P2 1.873(3) . ?
C9 H9 0.9500 . ?
C9 C10 1.387(4) . ?
C34 N2 1.166(3) . ?
C34 Ni1 1.865(2) . ?
C19 H19A 0.9800 . ?
C19 H19B 0.9800 . ?
C19 H19C 0.9800 . ?
C27 H27A 0.9800 . ?
C27 H27B 0.9800 . ?
C27 H27C 0.9800 . ?
C21 H21A 0.9800 . ?
C21 H21B 0.9800 . ?
C21 H21C 0.9800 . ?
C3 H3 0.9500 . ?
C3 C4 1.387(4) . ?
C10 H10 0.9500 . ?
C10 C11 1.389(4) . ?
C29 H29A 0.9800 . ?
C29 H29B 0.9800 . ?
C29 H29C 0.9800 . ?
C29 C28 1.529(4) . ?
C11 H11 0.9500 . ?
C28 H28 1.0000 . ?
C28 C30 1.531(4) . ?
C28 P1 1.867(2) . ?
C22 H22 1.0000 . ?
C22 C23 1.531(4) . ?
C22 C24 1.528(4) . ?
C22 P2 1.879(3) . ?
C37 H37A 0.9800 . ?
C37 H37B 0.9800 . ?
C37 H37C 0.9800 . ?
C37 C35 1.528(4) . ?
C42 H42A 0.9800 . ?
C42 H42B 0.9800 . ?
C42 H42C 0.9800 . ?
C42 C40 1.529(4) . ?
C23 H23A 0.9800 . ?
C23 H23B 0.9800 . ?
C23 H23C 0.9800 . ?
C43 H43A 0.9800 . ?
C43 H43B 0.9800 . ?
C43 H43C 0.9800 . ?
C43 C40 1.530(4) . ?
C36 H36A 0.9800 . ?
C36 H36B 0.9800 . ?
C36 H36C 0.9800 . ?
C36 C35 1.521(4) . ?
C41 H41A 0.9800 . ?
C41 H41B 0.9800 . ?
C41 H41C 0.9800 . ?
C41 C40 1.526(4) . ?
C15 H15A 0.9900 . ?
C15 H15B 0.9900 . ?
C30 H30A 0.9800 . ?
C30 H30B 0.9800 . ?
C30 H30C 0.9800 . ?
C39 N3 1.166(3) . ?
C39 Ni1 1.849(3) . ?
C5 H5 0.9500 . ?
C5 C4 1.389(4) . ?
C5 C6 1.389(4) . ?
C24 H24A 0.9800 . ?
C24 H24B 0.9800 . ?
C24 H24C 0.9800 . ?
C35 C38 1.522(5) . ?
C35 N2 1.452(3) . ?
C4 H4 0.9500 . ?
C38 H38A 0.9800 . ?
C38 H38B 0.9800 . ?
C38 H38C 0.9800 . ?
C6 H6 0.9500 . ?
C26 H26A 0.9800 . ?
C26 H26B 0.9800 . ?
C26 H26C 0.9800 . ?
C40 N3 1.453(3) . ?
N1 O1 1.445(3) . ?
Ni1 P1 2.2159(7) . ?
Ni1 P2 2.2149(7) . ?

loop_
_geom_torsion_atom_site_label_1
_geom_torsion_atom_site_label_2
_geom_torsion_atom_site_label_3
_geom_torsion_atom_site_label_4
_geom_torsion
_geom_torsion_site_symmetry_1
_geom_torsion_site_symmetry_2
_geom_torsion_site_symmetry_3
_geom_torsion_site_symmetry_4
_geom_torsion_publ_flag
Bi1 C1 C2 C3 178.09(18) . . . . ?
Bi1 C1 C2 P2 -6.0(3) . . . . ?
Bi1 C1 C6 C5 -177.7(2) . . . . ?
C13 C14 C15 C16 57.9(3) . . . . ?
C13 N1 O1 Bi1 114.47(16) . . . . ?
C17 C16 C15 C14 -57.2(3) . . . . ?
C17 N1 O1 Bi1 -116.00(16) . . . . ?
C8 C9 C10 C11 -0.9(4) . . . . ?
C14 C13 N1 C17 53.7(3) . . . . ?
C14 C13 N1 O1 176.79(18) . . . . ?
C20 C17 C16 C15 -73.5(3) . . . . ?
C20 C17 N1 C13 71.2(3) . . . . ?
C20 C17 N1 O1 -52.2(3) . . . . ?
C1 C2 C3 C4 0.0(4) . . . . ?
C1 C2 P2 C25 173.54(19) . . . . ?
C1 C2 P2 C22 -79.9(2) . . . . ?
C1 C2 P2 Ni1 41.0(2) . . . . ?
C16 C17 N1 C13 -53.4(3) . . . . ?
C16 C17 N1 O1 -176.82(19) . . . . ?
C2 C1 C6 C5 1.7(4) . . . . ?
C2 C3 C4 C5 1.0(4) . . . . ?
C18 C13 C14 C15 -168.9(2) . . . . ?
C18 C13 N1 C17 169.4(2) . . . . ?
C18 C13 N1 O1 -67.5(2) . . . . ?
C32 C31 P1 C8 -75.5(2) . . . . ?
C32 C31 P1 C28 27.5(2) . . . . ?
C32 C31 P1 Ni1 149.64(18) . . . . ?
C33 C31 P1 C8 52.8(2) . . . . ?
C33 C31 P1 C28 155.85(18) . . . . ?
C33 C31 P1 Ni1 -82.06(18) . . . . ?
C9 C8 C7 Bi1 175.26(17) . . . . ?
C9 C8 C7 C12 -2.0(4) . . . . ?
C9 C8 P1 C31 48.3(2) . . . . ?
C9 C8 P1 C28 -58.7(2) . . . . ?
C9 C8 P1 Ni1 175.39(17) . . . . ?
C9 C10 C11 C12 -1.4(4) . . . . ?
C19 C13 C14 C15 73.0(3) . . . . ?
C19 C13 N1 C17 -70.8(3) . . . . ?
C19 C13 N1 O1 52.3(3) . . . . ?
C27 C25 P2 C2 -74.8(2) . . . . ?
C27 C25 P2 C22 -176.2(2) . . . . ?
C27 C25 P2 Ni1 57.1(2) . . . . ?
C21 C17 C16 C15 168.3(2) . . . . ?
C21 C17 N1 C13 -169.5(2) . . . . ?
C21 C17 N1 O1 67.1(2) . . . . ?
C3 C2 P2 C25 -10.8(2) . . . . ?
C3 C2 P2 C22 95.7(2) . . . . ?
C3 C2 P2 Ni1 -143.36(19) . . . . ?
C29 C28 P1 C31 66.3(2) . . . . ?
C29 C28 P1 C8 172.96(18) . . . . ?
C29 C28 P1 Ni1 -54.20(19) . . . . ?
C11 C12 C7 Bi1 -177.56(19) . . . . ?
C11 C12 C7 C8 -0.2(4) . . . . ?
C37 C35 N2 C34 -120.3(11) . . . . ?
C42 C40 N3 C39 148.7(11) . . . . ?
C23 C22 P2 C2 -57.0(2) . . . . ?
C23 C22 P2 C25 47.8(3) . . . . ?
C23 C22 P2 Ni1 178.3(2) . . . . ?
C43 C40 N3 C39 29.4(12) . . . . ?
C36 C35 N2 C34 -1.1(13) . . . . ?
C41 C40 N3 C39 -90.7(11) . . . . ?
C7 C8 C9 C10 2.5(4) . . . . ?
C7 C8 P1 C31 -132.3(2) . . . . ?
C7 C8 P1 C28 120.7(2) . . . . ?
C7 C8 P1 Ni1 -5.2(2) . . . . ?
C7 C12 C11 C10 1.9(4) . . . . ?
C30 C28 P1 C31 -170.62(17) . . . . ?
C30 C28 P1 C8 -63.94(19) . . . . ?
C30 C28 P1 Ni1 68.90(18) . . . . ?
C24 C22 P2 C2 174.3(2) . . . . ?
C24 C22 P2 C25 -80.9(2) . . . . ?
C24 C22 P2 Ni1 49.6(2) . . . . ?
C4 C5 C6 C1 -0.7(4) . . . . ?
C38 C35 N2 C34 119.6(12) . . . . ?
C6 C1 C2 C3 -1.3(4) . . . . ?
C6 C1 C2 P2 174.60(19) . . . . ?
C6 C5 C4 C3 -0.7(4) . . . . ?
C26 C25 P2 C2 161.7(2) . . . . ?
C26 C25 P2 C22 60.3(2) . . . . ?
C26 C25 P2 Ni1 -66.4(2) . . . . ?
N1 C13 C14 C15 -54.0(3) . . . . ?
N1 C17 C16 C15 53.3(3) . . . . ?
P1 C8 C9 C10 -178.1(2) . . . . ?
P1 C8 C7 Bi1 -4.2(3) . . . . ?
P1 C8 C7 C12 178.59(18) . . . . ?
P2 C2 C3 C4 -175.5(2) . . . . ?
